data_4333360
loop_
_publ_author_name
'Przychodze\'n, Pawe\/l'
'Pe\/lka, Robert'
'Lewi\'nski, Krzysztof'
'Supel, Justyna'
'Rams, Micha\/l'
'Tomala, Krzysztof'
'Sieklucka, Barbara'

_publ_section_title
;
 Tuning of Magnetic Properties of Polynuclear
 Lanthanide(III)&#x2212;Octacyanotungstate(V) Systems:&#x00A0;
 Determination of Ligand-Field Parameters and Exchange Interaction
;
_journal_issue 21
_journal_name_full 'Inorganic Chemistry'
_journal_page_first 8924
_journal_page_last 8938
_journal_paper_doi 10.1021/ic700795q
_journal_volume 46
_journal_year 2007
_chemical_formula_moiety '(C35 H39 N15 O4 Ce W), (C2 H6 O), 6(H2 O)'
_chemical_formula_sum 'C37 H57 Ce N15 O11 W'
_chemical_formula_weight 1211.95
_chemical_name_systematic
; 
 ? 
;
_space_group_IT_number 14
_symmetry_cell_setting monoclinic
_symmetry_space_group_name_Hall '-P 2yn'
_symmetry_space_group_name_H-M 'P 1 21/n 1'
_atom_sites_solution_hydrogens geom
_atom_sites_solution_primary heavy
_atom_sites_solution_secondary difmap
_audit_creation_method SHELXL-97
_cell_angle_alpha 90.00
_cell_angle_beta 90.398(1)
_cell_angle_gamma 90.00
_cell_formula_units_Z 4
_cell_length_a 14.5980(2)
_cell_length_b 23.7530(3)
_cell_length_c 14.8350(2)
_cell_measurement_temperature 100(1)
_cell_volume 5143.86(12)
_computing_cell_refinement 'DENZO-SMN (Otwinowski & Minor, 1997)'
_computing_data_collection 'COLLECT (Nonius BV, 1997-2000)'
_computing_data_reduction 'DENZO-SMN (Otwinowski & Minor, 1997)'
_computing_structure_refinement 'SHELXL-97 (Sheldrick, 1997)'
_computing_structure_solution 'SHELXS-97 (Sheldrick, 1990)'
_diffrn_ambient_temperature 100(1)
_diffrn_measured_fraction_theta_full 0.967
_diffrn_measured_fraction_theta_max 0.967
_diffrn_measurement_device_type 'Nonius KappaCCD'
_diffrn_measurement_method '\f and \w scans with the \k offsets'
_diffrn_radiation_monochromator graphite
_diffrn_radiation_source 'fine-focus sealed tube'
_diffrn_radiation_type MoK\a
_diffrn_radiation_wavelength 0.71070
_diffrn_reflns_av_R_equivalents 0.0262
_diffrn_reflns_av_sigmaI/netI 0.0491
_diffrn_reflns_limit_h_max 18
_diffrn_reflns_limit_h_min 0
_diffrn_reflns_limit_k_max 30
_diffrn_reflns_limit_k_min -26
_diffrn_reflns_limit_l_max 18
_diffrn_reflns_limit_l_min -18
_diffrn_reflns_number 18302
_diffrn_reflns_theta_full 27.48
_diffrn_reflns_theta_max 27.48
_diffrn_reflns_theta_min 2.14
_exptl_absorpt_coefficient_mu 3.174
_exptl_absorpt_correction_T_max 0.6475
_exptl_absorpt_correction_T_min 0.4299
_exptl_absorpt_correction_type multi-scan
_exptl_absorpt_process_details 'DENZO-SMN; Otwinowski & Minor, 1997'
_exptl_crystal_colour green
_exptl_crystal_density_diffrn 1.565
_exptl_crystal_density_method 'not measured'
_exptl_crystal_description prism
_exptl_crystal_F_000 2416
_exptl_crystal_size_max 0.32
_exptl_crystal_size_mid 0.17
_exptl_crystal_size_min 0.15
_refine_diff_density_max 1.299
_refine_diff_density_min -1.015
_refine_diff_density_rms 0.116
_refine_ls_extinction_coef 0.00071(6)
_refine_ls_extinction_expression Fc^*^=kFc[1+0.001xFc^2^\l^3^/sin(2\q)]^-1/4^
_refine_ls_extinction_method SHELXL
_refine_ls_goodness_of_fit_ref 1.027
_refine_ls_hydrogen_treatment constr
_refine_ls_matrix_type full
_refine_ls_number_parameters 625
_refine_ls_number_reflns 11394
_refine_ls_number_restraints 6
_refine_ls_restrained_S_all 1.027
_refine_ls_R_factor_all 0.0555
_refine_ls_R_factor_gt 0.0364
_refine_ls_shift/su_max 0.001
_refine_ls_shift/su_mean 0.000
_refine_ls_structure_factor_coef Fsqd
_refine_ls_weighting_details 'calc w=1/[\s^2^(Fo^2^)+(0.0356P)^2^+6.3668P] where P=(Fo^2^+2Fc^2^)/3'
_refine_ls_weighting_scheme calc
_refine_ls_wR_factor_gt 0.0795
_refine_ls_wR_factor_ref 0.0878
_reflns_number_gt 8922
_reflns_number_total 11394
_reflns_threshold_expression >2sigma(I)
_cod_data_source_file ic700795qsup1.cif
_cod_data_source_block pp25
_cod_depositor_comments
;
The following automatic conversions were performed:
'_atom_site_symetry_multiplicity' tag replaced with
'_atom_site_symmetry_multiplicity'.

Automatic conversion script
Id: cif_correct_tags 1440 2010-10-19 06:21:57Z saulius 

The following automatic conversions were performed:

'_atom_sites_solution_primary' value 'heavy-atom' was changed to
'heavy'.

Automatic conversion script
Id: cif_fix_values 6452 2018-10-05 10:23:21Z andrius 
;
_cod_original_sg_symbol_H-M 'P 21/n'
_cod_database_code 4333360

loop_
_symmetry_equiv_pos_as_xyz
'x, y, z'
'-x+1/2, y+1/2, -z+1/2'
'-x, -y, -z'
'x-1/2, -y-1/2, z-1/2'

loop_
_atom_site_label
_atom_site_type_symbol
_atom_site_fract_x
_atom_site_fract_y
_atom_site_fract_z
_atom_site_U_iso_or_equiv
_atom_site_adp_type
_atom_site_occupancy
_atom_site_symmetry_multiplicity
_atom_site_calc_flag
_atom_site_refinement_flags
_atom_site_disorder_assembly
_atom_site_disorder_group
W1 W 0.411696(11) 0.770298(7) 0.335339(10) 0.02597(6) Uani 1 1 d . . .
C1 C 0.4767(3) 0.8064(2) 0.4535(3) 0.0323(10) Uani 1 1 d . . .
N1 N 0.5113(3) 0.82368(19) 0.5167(2) 0.0411(10) Uani 1 1 d . . .
C2 C 0.3067(3) 0.8210(2) 0.3987(3) 0.0388(11) Uani 1 1 d . . .
N2 N 0.2509(3) 0.8473(2) 0.4319(3) 0.0605(13) Uani 1 1 d . . .
C3 C 0.3576(3) 0.7183(2) 0.4419(3) 0.0411(11) Uani 1 1 d . . .
N3 N 0.3285(3) 0.6928(2) 0.5007(3) 0.0619(14) Uani 1 1 d . . .
C4 C 0.3720(3) 0.8355(2) 0.2408(3) 0.0396(11) Uani 1 1 d . . .
N4 N 0.3511(4) 0.8695(2) 0.1911(3) 0.0634(14) Uani 1 1 d . . .
C5 C 0.2860(3) 0.7355(2) 0.2831(3) 0.0364(11) Uani 1 1 d . . .
N5 N 0.2208(3) 0.7158(2) 0.2541(3) 0.0444(10) Uani 1 1 d . . .
C6 C 0.4396(3) 0.7290(2) 0.2083(3) 0.0378(11) Uani 1 1 d . . .
N6 N 0.4516(3) 0.7053(2) 0.1424(3) 0.0569(13) Uani 1 1 d . . .
C7 C 0.5129(3) 0.7059(2) 0.3659(3) 0.0442(12) Uani 1 1 d . . .
N7 N 0.5651(3) 0.6719(3) 0.3825(3) 0.0650(14) Uani 1 1 d . . .
C8 C 0.5384(3) 0.8083(2) 0.2913(3) 0.0377(11) Uani 1 1 d . . .
N8 N 0.6047(3) 0.8284(2) 0.2666(3) 0.0589(13) Uani 1 1 d . . .
Ce Ce 0.593306(15) 0.845210(10) 0.674457(14) 0.02622(7) Uani 1 1 d . . .
N11 N 0.5541(3) 0.8396(2) 0.8486(3) 0.0414(10) Uani 1 1 d . . .
N12 N 0.5364(3) 0.93878(18) 0.7581(2) 0.0362(9) Uani 1 1 d . . .
N13 N 0.5904(3) 0.93990(19) 0.5817(3) 0.0397(9) Uani 1 1 d . . .
C11 C 0.5716(4) 0.7928(3) 0.8953(4) 0.0547(15) Uani 1 1 d . . .
H11 H 0.5981 0.7628 0.8648 0.066 Uiso 1 1 calc R . .
C12 C 0.5533(4) 0.7859(4) 0.9848(4) 0.072(2) Uani 1 1 d . . .
H12 H 0.5655 0.7520 1.0139 0.086 Uiso 1 1 calc R . .
C13 C 0.5161(5) 0.8308(4) 1.0303(4) 0.081(2) Uani 1 1 d . . .
H13 H 0.5045 0.8282 1.0918 0.097 Uiso 1 1 calc R . .
C14 C 0.4963(5) 0.8795(3) 0.9840(4) 0.0685(18) Uani 1 1 d . . .
H14 H 0.4701 0.9099 1.0137 0.082 Uiso 1 1 calc R . .
C15 C 0.5156(3) 0.8829(3) 0.8927(3) 0.0456(12) Uani 1 1 d . . .
C16 C 0.4971(3) 0.9347(2) 0.8398(3) 0.0430(12) Uani 1 1 d . . .
C17 C 0.4420(4) 0.9778(3) 0.8724(4) 0.0639(17) Uani 1 1 d . . .
H17 H 0.4128 0.9739 0.9276 0.077 Uiso 1 1 calc R . .
C18 C 0.4308(5) 1.0257(3) 0.8236(5) 0.072(2) Uani 1 1 d . . .
H18 H 0.3937 1.0546 0.8448 0.087 Uiso 1 1 calc R . .
C19 C 0.4746(5) 1.0308(2) 0.7430(4) 0.0606(16) Uani 1 1 d . . .
H19 H 0.4700 1.0640 0.7100 0.073 Uiso 1 1 calc R . .
C20 C 0.5260(3) 0.9861(2) 0.7108(3) 0.0419(11) Uani 1 1 d . . .
C21 C 0.5704(3) 0.9894(2) 0.6219(3) 0.0431(12) Uani 1 1 d . . .
C22 C 0.5915(5) 1.0403(3) 0.5808(5) 0.0628(17) Uani 1 1 d . . .
H22 H 0.5781 1.0741 0.6094 0.075 Uiso 1 1 calc R . .
C23 C 0.6325(5) 1.0403(3) 0.4973(4) 0.0663(18) Uani 1 1 d . . .
H23 H 0.6469 1.0741 0.4692 0.080 Uiso 1 1 calc R . .
C24 C 0.6518(4) 0.9904(3) 0.4563(4) 0.0572(16) Uani 1 1 d . . .
H24 H 0.6794 0.9895 0.4000 0.069 Uiso 1 1 calc R . .
C25 C 0.6292(4) 0.9411(3) 0.5004(3) 0.0502(13) Uani 1 1 d . . .
H25 H 0.6417 0.9070 0.4721 0.060 Uiso 1 1 calc R . .
O31 O 0.4235(2) 0.85173(17) 0.6882(2) 0.0485(9) Uani 1 1 d . . .
C32 C 0.3577(3) 0.8231(3) 0.6645(3) 0.0459(12) Uani 1 1 d . . .
H32 H 0.3695 0.7893 0.6350 0.055 Uiso 1 1 calc R . .
N33 N 0.2716(3) 0.8367(2) 0.6780(3) 0.0460(11) Uani 1 1 d . . .
C34 C 0.1961(4) 0.8008(3) 0.6488(5) 0.0681(18) Uani 1 1 d . . .
H34A H 0.2201 0.7670 0.6224 0.102 Uiso 1 1 calc R . .
H34B H 0.1595 0.8205 0.6050 0.102 Uiso 1 1 calc R . .
H34C H 0.1590 0.7913 0.6998 0.102 Uiso 1 1 calc R . .
C35 C 0.2492(5) 0.8891(3) 0.7206(5) 0.087(2) Uani 1 1 d . . .
H35A H 0.3046 0.9089 0.7358 0.131 Uiso 1 1 calc R . .
H35B H 0.2150 0.8820 0.7744 0.131 Uiso 1 1 calc R . .
H35C H 0.2131 0.9117 0.6801 0.131 Uiso 1 1 calc R . .
O41 O 0.5420(3) 0.74666(17) 0.6810(3) 0.0556(10) Uani 1 1 d . . .
C42A C 0.5301(4) 0.7037(3) 0.6360(4) 0.0525(14) Uani 1 1 d . . .
H42 H 0.5174 0.7082 0.5749 0.063 Uiso 1 1 calc R . .
N43A N 0.5337(4) 0.6527(2) 0.6665(4) 0.0669(14) Uani 1 1 d . . .
C44A C 0.5495(12) 0.6420(4) 0.7583(7) 0.215(8) Uani 1 1 d . . .
H44A H 0.5586 0.6770 0.7896 0.322 Uiso 1 1 calc R . .
H44B H 0.6032 0.6190 0.7651 0.322 Uiso 1 1 calc R . .
H44C H 0.4977 0.6227 0.7832 0.322 Uiso 1 1 calc R . .
C45A C 0.5161(6) 0.6041(3) 0.6072(6) 0.102(3) Uani 1 1 d . . .
H45A H 0.5127 0.6167 0.5457 0.152 Uiso 1 1 calc R . .
H45B H 0.4592 0.5868 0.6235 0.152 Uiso 1 1 calc R . .
H45C H 0.5649 0.5773 0.6135 0.152 Uiso 1 1 calc R . .
O51 O 0.7055(2) 0.8176(2) 0.5611(2) 0.0560(10) Uani 1 1 d . . .
C52A C 0.7418(6) 0.8082(5) 0.4895(6) 0.054(3) Uani 0.660(14) 1 d PD A 1
H52 H 0.7460 0.8400 0.4532 0.065 Uiso 0.660(14) 1 calc PR A 1
N53A N 0.7733(19) 0.7672(9) 0.4550(11) 0.075(7) Uani 0.660(14) 1 d PD A 1
C54A C 0.8104(11) 0.7526(8) 0.3722(8) 0.120(7) Uani 0.660(14) 1 d PD A 1
H54A H 0.7940 0.7145 0.3579 0.180 Uiso 0.660(14) 1 calc PR A 1
H54B H 0.8759 0.7559 0.3752 0.180 Uiso 0.660(14) 1 calc PR A 1
H54C H 0.7869 0.7774 0.3264 0.180 Uiso 0.660(14) 1 calc PR A 1
C55A C 0.7617(9) 0.7122(6) 0.5213(10) 0.096(5) Uani 0.660(14) 1 d PD A 1
H55A H 0.7167 0.7202 0.5664 0.144 Uiso 0.660(14) 1 calc PR A 1
H55B H 0.8193 0.7039 0.5499 0.144 Uiso 0.660(14) 1 calc PR A 1
H55C H 0.7422 0.6803 0.4862 0.144 Uiso 0.660(14) 1 calc PR A 1
C52B C 0.7405(16) 0.7700(10) 0.5349(14) 0.080(8) Uani 0.340(14) 1 d PD A 2
N53B N 0.773(3) 0.7518(11) 0.4680(15) 0.032(5) Uani 0.340(14) 1 d PD A 2
C54B C 0.808(3) 0.7016(15) 0.434(3) 0.20(3) Uani 0.340(14) 1 d PD A 2
C55B C 0.789(3) 0.8035(17) 0.395(2) 0.19(2) Uani 0.340(14) 1 d PD A 2
O61 O 0.7277(2) 0.90407(17) 0.7125(3) 0.0538(10) Uani 1 1 d . . .
C62 C 0.8102(4) 0.9040(3) 0.7303(5) 0.0699(19) Uani 1 1 d . A .
H62 H 0.8324 0.8729 0.7616 0.084 Uiso 1 1 calc R . .
N63 N 0.8692(3) 0.9423(3) 0.7102(4) 0.0681(15) Uani 1 1 d . . .
C64 C 0.9654(5) 0.9386(5) 0.7350(9) 0.148(5) Uani 1 1 d . A .
H64A H 0.9959 0.9729 0.7186 0.222 Uiso 1 1 calc R . .
H64B H 0.9930 0.9075 0.7038 0.222 Uiso 1 1 calc R . .
H64C H 0.9710 0.9328 0.7988 0.222 Uiso 1 1 calc R . .
C65 C 0.8430(8) 0.9879(6) 0.6568(9) 0.172(6) Uani 1 1 d . A .
H65A H 0.8940 1.0130 0.6498 0.257 Uiso 1 1 calc R . .
H65B H 0.7934 1.0075 0.6852 0.257 Uiso 1 1 calc R . .
H65C H 0.8234 0.9746 0.5987 0.257 Uiso 1 1 calc R . .
O71 O 0.7230(5) 1.0523(3) 0.9416(4) 0.106(2) Uani 1 1 d . . .
H71 H 0.6917 1.0747 0.9126 0.159 Uiso 1 1 calc R . .
C72 C 0.7208(8) 1.0009(4) 0.9002(6) 0.122(4) Uani 1 1 d . . .
H72A H 0.7585 1.0029 0.8467 0.147 Uiso 1 1 calc R . .
H72B H 0.6585 0.9937 0.8805 0.147 Uiso 1 1 calc R . .
C73 C 0.7516(10) 0.9533(5) 0.9542(7) 0.151(5) Uani 1 1 d . . .
H73A H 0.7523 0.9200 0.9176 0.226 Uiso 1 1 calc R . .
H73B H 0.7107 0.9480 1.0038 0.226 Uiso 1 1 calc R . .
H73C H 0.8122 0.9606 0.9769 0.226 Uiso 1 1 calc R . .
O1 O 0.7639(4) 0.8682(3) 0.1646(4) 0.114(2) Uani 1 1 d . . .
O2 O 0.8482(5) 1.0582(3) 0.0902(4) 0.116(2) Uani 1 1 d . . .
O3 O 0.8737(5) 0.9682(3) 0.4091(5) 0.132(3) Uani 1 1 d . . .
O4 O 0.8249(5) 0.9728(3) 0.2277(4) 0.122(2) Uani 1 1 d . . .
O5 O 0.1194(4) 0.9240(3) 0.5155(5) 0.124(2) Uani 1 1 d . . .
O6 O 0.4571(5) 0.6288(3) -0.0178(4) 0.136(3) Uani 1 1 d . . .

loop_
_atom_site_aniso_label
_atom_site_aniso_U_11
_atom_site_aniso_U_22
_atom_site_aniso_U_33
_atom_site_aniso_U_23
_atom_site_aniso_U_13
_atom_site_aniso_U_12
W1 0.02551(10) 0.03014(10) 0.02225(9) -0.00113(6) -0.00157(6) -0.00355(7)
C1 0.034(2) 0.035(3) 0.028(2) -0.0031(18) -0.0044(18) -0.0046(19)
N1 0.040(2) 0.051(3) 0.033(2) -0.0039(18) -0.0047(17) -0.006(2)
C2 0.041(3) 0.043(3) 0.033(2) -0.007(2) -0.002(2) -0.001(2)
N2 0.056(3) 0.062(4) 0.064(3) -0.011(3) 0.012(2) 0.011(3)
C3 0.040(3) 0.043(3) 0.040(3) 0.006(2) 0.001(2) -0.005(2)
N3 0.061(3) 0.069(4) 0.056(3) 0.021(3) 0.007(2) -0.009(3)
C4 0.043(3) 0.042(3) 0.033(2) 0.010(2) 0.001(2) 0.001(2)
N4 0.071(3) 0.063(4) 0.057(3) 0.018(3) 0.001(2) 0.008(3)
C5 0.032(2) 0.048(3) 0.030(2) -0.009(2) 0.0021(18) -0.009(2)
N5 0.033(2) 0.060(3) 0.040(2) -0.007(2) -0.0014(17) -0.007(2)
C6 0.034(2) 0.049(3) 0.030(2) -0.008(2) 0.0034(18) -0.003(2)
N6 0.060(3) 0.072(4) 0.039(2) -0.015(2) 0.007(2) -0.003(3)
C7 0.044(3) 0.051(3) 0.037(3) 0.000(2) -0.001(2) 0.013(3)
N7 0.065(3) 0.072(4) 0.058(3) 0.009(3) 0.001(2) 0.027(3)
C8 0.036(3) 0.040(3) 0.037(2) 0.001(2) 0.003(2) -0.005(2)
N8 0.042(3) 0.065(4) 0.070(3) 0.000(3) 0.011(2) -0.010(2)
Ce 0.02524(12) 0.02932(13) 0.02405(12) -0.00009(9) -0.00349(9) 0.00080(10)
N11 0.039(2) 0.054(3) 0.031(2) 0.0040(18) 0.0027(17) 0.004(2)
N12 0.037(2) 0.038(2) 0.034(2) -0.0049(17) -0.0043(16) -0.0026(18)
N13 0.040(2) 0.039(2) 0.040(2) 0.0005(18) -0.0069(17) 0.0011(19)
C11 0.052(3) 0.067(4) 0.045(3) 0.017(3) 0.010(2) 0.013(3)
C12 0.069(4) 0.099(6) 0.048(3) 0.034(4) 0.014(3) 0.017(4)
C13 0.099(5) 0.111(7) 0.034(3) 0.014(4) 0.011(3) 0.002(5)
C14 0.084(4) 0.087(5) 0.035(3) -0.007(3) 0.015(3) 0.008(4)
C15 0.040(3) 0.063(4) 0.034(2) -0.005(2) 0.003(2) -0.003(3)
C16 0.043(3) 0.044(3) 0.042(3) -0.009(2) 0.001(2) -0.003(2)
C17 0.065(4) 0.070(5) 0.056(4) -0.018(3) 0.006(3) 0.021(3)
C18 0.082(5) 0.058(4) 0.076(5) -0.026(3) -0.003(4) 0.028(4)
C19 0.077(4) 0.034(3) 0.071(4) -0.010(3) -0.011(3) 0.011(3)
C20 0.044(3) 0.033(3) 0.049(3) -0.006(2) -0.011(2) -0.002(2)
C21 0.044(3) 0.036(3) 0.049(3) 0.004(2) -0.018(2) 0.000(2)
C22 0.078(4) 0.037(3) 0.073(4) 0.013(3) -0.011(3) -0.005(3)
C23 0.080(4) 0.049(4) 0.070(4) 0.026(3) -0.019(3) -0.024(3)
C24 0.054(3) 0.065(4) 0.053(3) 0.022(3) -0.005(3) -0.011(3)
C25 0.054(3) 0.054(4) 0.042(3) 0.008(3) 0.001(2) -0.004(3)
O31 0.0302(17) 0.060(3) 0.055(2) -0.0113(18) -0.0014(15) -0.0042(17)
C32 0.040(3) 0.052(3) 0.046(3) -0.004(2) 0.004(2) -0.001(2)
N33 0.029(2) 0.062(3) 0.046(2) -0.001(2) 0.0059(17) -0.005(2)
C34 0.043(3) 0.079(5) 0.083(4) 0.005(4) 0.001(3) -0.023(3)
C35 0.056(4) 0.093(6) 0.113(6) -0.034(5) 0.017(4) 0.011(4)
O41 0.064(3) 0.040(2) 0.063(2) 0.0026(19) -0.0161(19) -0.0127(19)
C42A 0.049(3) 0.052(4) 0.057(3) 0.007(3) -0.014(3) -0.003(3)
N43A 0.092(4) 0.038(3) 0.071(3) 0.007(2) 0.009(3) 0.002(3)
C44A 0.48(3) 0.060(7) 0.099(8) 0.030(6) -0.050(12) -0.023(11)
C45A 0.141(8) 0.050(5) 0.115(7) -0.009(4) 0.027(6) -0.004(5)
O51 0.049(2) 0.079(3) 0.040(2) -0.0061(19) 0.0072(17) 0.017(2)
C52A 0.046(5) 0.075(8) 0.043(5) -0.002(5) 0.000(4) 0.028(5)
N53A 0.074(9) 0.093(15) 0.058(10) -0.010(9) -0.014(7) 0.037(11)
C54A 0.122(11) 0.19(2) 0.049(7) -0.043(9) 0.014(7) 0.073(13)
C55A 0.101(10) 0.076(9) 0.111(11) -0.020(8) -0.018(8) 0.024(8)
C52B 0.075(15) 0.071(18) 0.093(18) -0.002(14) 0.008(13) 0.004(12)
N53B 0.047(10) 0.042(11) 0.008(6) -0.006(8) 0.002(6) 0.018(9)
C54B 0.18(4) 0.21(6) 0.20(5) -0.14(4) -0.04(4) 0.03(4)
C55B 0.19(4) 0.28(6) 0.10(3) 0.09(4) 0.05(3) 0.10(4)
O61 0.0345(18) 0.052(3) 0.075(3) -0.008(2) -0.0143(17) -0.0091(17)
C62 0.045(3) 0.042(4) 0.122(6) -0.019(4) -0.008(3) -0.001(3)
N63 0.044(3) 0.072(4) 0.088(4) -0.010(3) -0.001(3) -0.017(3)
C64 0.050(5) 0.104(8) 0.290(15) -0.005(9) -0.032(7) -0.026(5)
C65 0.135(9) 0.173(13) 0.206(13) 0.114(11) -0.071(9) -0.070(9)
O71 0.155(6) 0.077(4) 0.085(4) 0.001(3) -0.042(4) 0.022(4)
C72 0.176(10) 0.093(8) 0.097(7) -0.020(6) -0.039(7) 0.003(7)
C73 0.256(16) 0.085(8) 0.111(8) 0.008(6) -0.017(9) 0.036(9)
O1 0.126(5) 0.099(5) 0.117(4) -0.052(4) 0.071(4) -0.058(4)
O2 0.163(6) 0.095(5) 0.088(4) -0.001(3) -0.013(4) -0.046(4)
O3 0.155(6) 0.136(7) 0.106(5) -0.011(4) -0.001(4) 0.036(5)
O4 0.183(7) 0.090(5) 0.091(4) -0.011(3) -0.030(4) -0.021(4)
O5 0.123(5) 0.105(6) 0.143(5) -0.007(4) 0.040(4) 0.033(4)
O6 0.172(6) 0.140(7) 0.096(4) -0.047(4) 0.011(4) -0.001(5)

loop_
_atom_type_symbol
_atom_type_description
_atom_type_scat_dispersion_real
_atom_type_scat_dispersion_imag
_atom_type_scat_source
C C 0.0033 0.0016 'International Tables Vol C Tables 4.2.6.8 and 6.1.1.4'
H H 0.0000 0.0000 'International Tables Vol C Tables 4.2.6.8 and 6.1.1.4'
N N 0.0061 0.0033 'International Tables Vol C Tables 4.2.6.8 and 6.1.1.4'
O O 0.0106 0.0060 'International Tables Vol C Tables 4.2.6.8 and 6.1.1.4'
Ce Ce -0.2486 2.6331 'International Tables Vol C Tables 4.2.6.8 and 6.1.1.4'
W W -0.8490 6.8722 'International Tables Vol C Tables 4.2.6.8 and 6.1.1.4'

loop_
_geom_angle_atom_site_label_1
_geom_angle_atom_site_label_2
_geom_angle_atom_site_label_3
_geom_angle
_geom_angle_site_symmetry_1
_geom_angle_site_symmetry_3
C5 W1 C3 74.28(18) . .
C5 W1 C8 141.28(17) . .
C3 W1 C8 141.00(18) . .
C5 W1 C1 144.26(16) . .
C3 W1 C1 78.13(18) . .
C8 W1 C1 73.03(17) . .
C5 W1 C4 79.52(19) . .
C3 W1 C4 141.76(19) . .
C8 W1 C4 74.42(18) . .
C1 W1 C4 110.74(19) . .
C5 W1 C6 71.21(17) . .
C3 W1 C6 116.7(2) . .
C8 W1 C6 76.10(18) . .
C1 W1 C6 143.14(17) . .
C4 W1 C6 79.16(19) . .
C5 W1 C2 76.49(18) . .
C3 W1 C2 74.78(19) . .
C8 W1 C2 120.48(19) . .
C1 W1 C2 74.67(17) . .
C4 W1 C2 72.33(18) . .
C6 W1 C2 140.06(17) . .
C5 W1 C7 112.4(2) . .
C3 W1 C7 72.3(2) . .
C8 W1 C7 77.0(2) . .
C1 W1 C7 79.43(19) . .
C4 W1 C7 144.82(19) . .
C6 W1 C7 74.38(19) . .
C2 W1 C7 141.47(18) . .
N1 C1 W1 177.7(4) . .
C1 N1 Ce 169.9(4) . .
N2 C2 W1 179.3(5) . .
N3 C3 W1 177.0(5) . .
N4 C4 W1 179.7(6) . .
N5 C5 W1 177.9(4) . .
C5 N5 Ce 168.4(4) . 4_575
N6 C6 W1 176.8(5) . .
N7 C7 W1 179.1(6) . .
N8 C8 W1 178.9(5) . .
O51 Ce O41 88.74(15) . .
O51 Ce O61 76.94(14) . .
O41 Ce O61 140.43(13) . .
O51 Ce O31 138.08(12) . .
O41 Ce O31 75.69(14) . .
O61 Ce O31 137.24(13) . .
O51 Ce N5 71.71(13) . 4_676
O41 Ce N5 70.90(14) . 4_676
O61 Ce N5 69.59(14) . 4_676
O31 Ce N5 134.25(13) . 4_676
O51 Ce N13 82.99(14) . .
O41 Ce N13 145.96(12) . .
O61 Ce N13 69.29(12) . .
O31 Ce N13 88.70(13) . .
N5 Ce N13 135.43(13) 4_676 .
O51 Ce N11 143.75(13) . .
O41 Ce N11 81.15(14) . .
O61 Ce N11 88.97(13) . .
O31 Ce N11 72.68(12) . .
N5 Ce N11 72.08(13) 4_676 .
N13 Ce N11 123.22(14) . .
O51 Ce N1 69.16(12) . .
O41 Ce N1 73.61(13) . .
O61 Ce N1 131.19(13) . .
O31 Ce N1 69.14(12) . .
N5 Ce N1 126.79(14) 4_676 .
N13 Ce N1 72.58(13) . .
N11 Ce N1 138.20(12) . .
O51 Ce N12 138.74(14) . .
O41 Ce N12 132.48(13) . .
O61 Ce N12 70.92(12) . .
O31 Ce N12 66.37(12) . .
N5 Ce N12 117.99(13) 4_676 .
N13 Ce N12 61.99(13) . .
N11 Ce N12 61.37(13) . .
N1 Ce N12 115.22(12) . .
C11 N11 C15 117.6(4) . .
C11 N11 Ce 120.4(4) . .
C15 N11 Ce 122.0(3) . .
C20 N12 C16 119.1(4) . .
C20 N12 Ce 119.3(3) . .
C16 N12 Ce 119.5(3) . .
C25 N13 C21 118.3(5) . .
C25 N13 Ce 118.9(4) . .
C21 N13 Ce 121.0(3) . .
N11 C11 C12 124.5(6) . .
N11 C11 H11 117.7 . .
C12 C11 H11 117.7 . .
C11 C12 C13 117.7(7) . .
C11 C12 H12 121.1 . .
C13 C12 H12 121.1 . .
C14 C13 C12 119.2(6) . .
C14 C13 H13 120.4 . .
C12 C13 H13 120.4 . .
C13 C14 C15 119.6(6) . .
C13 C14 H14 120.2 . .
C15 C14 H14 120.2 . .
N11 C15 C14 121.3(6) . .
N11 C15 C16 116.9(4) . .
C14 C15 C16 121.8(5) . .
N12 C16 C17 120.7(5) . .
N12 C16 C15 117.2(5) . .
C17 C16 C15 122.1(5) . .
C18 C17 C16 119.9(6) . .
C18 C17 H17 120.0 . .
C16 C17 H17 120.0 . .
C17 C18 C19 119.1(6) . .
C17 C18 H18 120.4 . .
C19 C18 H18 120.4 . .
C18 C19 C20 119.4(6) . .
C18 C19 H19 120.3 . .
C20 C19 H19 120.3 . .
N12 C20 C19 121.6(5) . .
N12 C20 C21 117.7(4) . .
C19 C20 C21 120.7(5) . .
N13 C21 C22 121.0(5) . .
N13 C21 C20 116.5(5) . .
C22 C21 C20 122.6(5) . .
C23 C22 C21 119.6(6) . .
C23 C22 H22 120.2 . .
C21 C22 H22 120.2 . .
C24 C23 C22 119.5(6) . .
C24 C23 H23 120.2 . .
C22 C23 H23 120.2 . .
C23 C24 C25 118.4(6) . .
C23 C24 H24 120.8 . .
C25 C24 H24 120.8 . .
N13 C25 C24 123.3(6) . .
N13 C25 H25 118.4 . .
C24 C25 H25 118.4 . .
C32 O31 Ce 136.0(4) . .
O31 C32 N33 124.5(5) . .
O31 C32 H32 117.7 . .
N33 C32 H32 117.7 . .
C32 N33 C35 120.1(5) . .
C32 N33 C34 122.1(5) . .
C35 N33 C34 117.7(5) . .
N33 C34 H34A 109.5 . .
N33 C34 H34B 109.5 . .
H34A C34 H34B 109.5 . .
N33 C34 H34C 109.5 . .
H34A C34 H34C 109.5 . .
H34B C34 H34C 109.5 . .
N33 C35 H35A 109.5 . .
N33 C35 H35B 109.5 . .
H35A C35 H35B 109.5 . .
N33 C35 H35C 109.5 . .
H35A C35 H35C 109.5 . .
H35B C35 H35C 109.5 . .
C42A O41 Ce 144.0(4) . .
O41 C42A N43A 125.5(6) . .
O41 C42A H42 117.3 . .
N43A C42A H42 117.3 . .
C42A N43A C44A 121.0(7) . .
C42A N43A C45A 121.1(6) . .
C44A N43A C45A 117.8(7) . .
N43A C44A H44A 109.5 . .
N43A C44A H44B 109.5 . .
H44A C44A H44B 109.5 . .
N43A C44A H44C 109.5 . .
H44A C44A H44C 109.5 . .
H44B C44A H44C 109.5 . .
N43A C45A H45A 109.5 . .
N43A C45A H45B 109.5 . .
H45A C45A H45B 109.5 . .
N43A C45A H45C 109.5 . .
H45A C45A H45C 109.5 . .
H45B C45A H45C 109.5 . .
C52A O51 C52B 53.4(11) . .
C52A O51 Ce 162.1(5) . .
C52B O51 Ce 134.7(10) . .
N53A C52A O51 134.4(14) . .
N53A C52A H52 112.8 . .
O51 C52A H52 112.8 . .
C52A N53A C54A 137(2) . .
C52A N53A C55A 110.5(14) . .
C54A N53A C55A 111.9(15) . .
N53A C54A H54A 109.5 . .
N53A C54A H54B 109.5 . .
H54A C54A H54B 109.5 . .
N53A C54A H54C 109.5 . .
H54A C54A H54C 109.5 . .
H54B C54A H54C 109.5 . .
N53A C55A H55A 109.5 . .
N53A C55A H55B 109.5 . .
H55A C55A H55B 109.5 . .
N53A C55A H55C 109.5 . .
H55A C55A H55C 109.5 . .
H55B C55A H55C 109.5 . .
N53B C52B O51 137(2) . .
C52B N53B C54B 140(3) . .
C52B N53B C55B 110(2) . .
C54B N53B C55B 110(2) . .
C62 O61 Ce 145.3(4) . .
O61 C62 N63 127.1(7) . .
O61 C62 H62 116.4 . .
N63 C62 H62 116.4 . .
C62 N63 C65 119.9(7) . .
C62 N63 C64 123.1(7) . .
C65 N63 C64 116.8(7) . .
N63 C64 H64A 109.5 . .
N63 C64 H64B 109.5 . .
H64A C64 H64B 109.5 . .
N63 C64 H64C 109.5 . .
H64A C64 H64C 109.5 . .
H64B C64 H64C 109.5 . .
N63 C65 H65A 109.5 . .
N63 C65 H65B 109.5 . .
H65A C65 H65B 109.5 . .
N63 C65 H65C 109.5 . .
H65A C65 H65C 109.5 . .
H65B C65 H65C 109.5 . .
C72 O71 H71 109.5 . .
O71 C72 C73 116.1(8) . .
O71 C72 H72A 108.3 . .
C73 C72 H72A 108.3 . .
O71 C72 H72B 108.3 . .
C73 C72 H72B 108.3 . .
H72A C72 H72B 107.4 . .
C72 C73 H73A 109.5 . .
C72 C73 H73B 109.5 . .
H73A C73 H73B 109.5 . .
C72 C73 H73C 109.5 . .
H73A C73 H73C 109.5 . .
H73B C73 H73C 109.5 . .

loop_
_geom_bond_atom_site_label_1
_geom_bond_atom_site_label_2
_geom_bond_distance
_geom_bond_site_symmetry_2
W1 C5 2.153(4) .
W1 C3 2.160(5) .
W1 C8 2.163(5) .
W1 C1 2.164(4) .
W1 C4 2.166(5) .
W1 C6 2.166(5) .
W1 C2 2.169(5) .
W1 C7 2.171(5) .
C1 N1 1.139(6) .
N1 Ce 2.671(4) .
C2 N2 1.141(6) .
C3 N3 1.145(6) .
C4 N4 1.134(7) .
C5 N5 1.142(6) .
N5 Ce 2.632(4) 4_575
C6 N6 1.142(6) .
C7 N7 1.138(7) .
C8 N8 1.143(6) .
Ce O51 2.445(3) .
Ce O41 2.460(4) .
Ce O61 2.471(3) .
Ce O31 2.493(3) .
Ce N5 2.632(4) 4_676
Ce N13 2.637(4) .
Ce N11 2.653(4) .
Ce N12 2.680(4) .
N11 C11 1.335(7) .
N11 C15 1.343(7) .
N12 C20 1.334(6) .
N12 C16 1.347(6) .
N13 C25 1.336(6) .
N13 C21 1.351(7) .
C11 C12 1.365(7) .
C11 H11 0.9300 .
C12 C13 1.376(10) .
C12 H12 0.9300 .
C13 C14 1.375(10) .
C13 H13 0.9300 .
C14 C15 1.389(7) .
C14 H14 0.9300 .
C15 C16 1.484(8) .
C16 C17 1.392(8) .
C17 C18 1.356(9) .
C17 H17 0.9300 .
C18 C19 1.366(9) .
C18 H18 0.9300 .
C19 C20 1.386(7) .
C19 H19 0.9300 .
C20 C21 1.476(7) .
C21 C22 1.388(7) .
C22 C23 1.380(9) .
C22 H22 0.9300 .
C23 C24 1.361(9) .
C23 H23 0.9300 .
C24 C25 1.383(8) .
C24 H24 0.9300 .
C25 H25 0.9300 .
O31 C32 1.227(6) .
C32 N33 1.315(6) .
C32 H32 0.9300 .
N33 C35 1.435(8) .
N33 C34 1.457(7) .
C34 H34A 0.9600 .
C34 H34B 0.9600 .
C34 H34C 0.9600 .
C35 H35A 0.9600 .
C35 H35B 0.9600 .
C35 H35C 0.9600 .
O41 C42A 1.232(7) .
C42A N43A 1.294(7) .
C42A H42 0.9300 .
N43A C44A 1.403(10) .
N43A C45A 1.472(9) .
C44A H44A 0.9600 .
C44A H44B 0.9600 .
C44A H44C 0.9600 .
C45A H45A 0.9600 .
C45A H45B 0.9600 .
C45A H45C 0.9600 .
O51 C52A 1.211(9) .
O51 C52B 1.30(2) .
C52A N53A 1.194(14) .
C52A H52 0.9300 .
N53A C54A 1.389(15) .
N53A C55A 1.65(2) .
C54A H54A 0.9600 .
C54A H54B 0.9600 .
C54A H54C 0.9600 .
C55A H55A 0.9600 .
C55A H55B 0.9600 .
C55A H55C 0.9600 .
C52B N53B 1.185(18) .
N53B C54B 1.39(2) .
N53B C55B 1.65(3) .
O61 C62 1.232(6) .
C62 N63 1.288(8) .
C62 H62 0.9300 .
N63 C65 1.395(11) .
N63 C64 1.452(9) .
C64 H64A 0.9600 .
C64 H64B 0.9600 .
C64 H64C 0.9600 .
C65 H65A 0.9600 .
C65 H65B 0.9600 .
C65 H65C 0.9600 .
O71 C72 1.365(10) .
O71 H71 0.8200 .
C72 C73 1.455(13) .
C72 H72A 0.9700 .
C72 H72B 0.9700 .
C73 H73A 0.9600 .
C73 H73B 0.9600 .
C73 H73C 0.9600 .
